data_7055699
loop_
_publ_author_name
'Adamski, Ariel'
'Fik, Marta A.'
'Kubicki, Maciej'
'Hnatejko, Zbigniew'
'Gurda, Dorota'
'Fedoruk-Wyszomirska, Agnieszka'
'Wyszko, Eliza'
'Kruszka, Dariusz'
'Dutkiewicz, Zbigniew'
'Patroniak, Violetta'

_publ_section_title
;
 Full characterization and cytotoxic activity of new silver(i) and
 copper(i) helicates with quaterpyridine
;
_journal_issue 9
_journal_name_full 'New J. Chem.'
_journal_page_first 7943
_journal_paper_doi 10.1039/C5NJ03601A
_journal_volume 40
_journal_year 2016
_chemical_formula_moiety
;
C44 H36 Cu2 N8, 2(C7 H8), 2(B F4), C H4 O  
;
_chemical_formula_sum 'C59 H56 B2 Cu2 F8 N8 O'
_chemical_formula_weight 1193.81
_chemical_name_systematic
;
 ?
;
_space_group_crystal_system orthorhombic
_space_group_IT_number 60
_space_group_name_Hall '-P 2n 2ab'
_space_group_name_H-M_alt 'P b c n'
_symmetry_space_group_name_Hall '-P 2n 2ab'
_symmetry_space_group_name_H-M 'P b c n'
_atom_sites_solution_hydrogens mixed
_audit_creation_method SHELXL-2013
_audit_update_record
;
2016-03-13 deposited with the CCDC.
2016-07-26 downloaded from the CCDC.
;
_cell_angle_alpha 90
_cell_angle_beta 90
_cell_angle_gamma 90
_cell_formula_units_Z 4
_cell_length_a 14.1499(10)
_cell_length_b 16.6539(10)
_cell_length_c 22.4487(13)
_cell_measurement_reflns_used 4311
_cell_measurement_temperature 100(1)
_cell_measurement_theta_max 27.8150
_cell_measurement_theta_min 3.3250
_cell_volume 5290.1(6)
_computing_cell_refinement 'CrysAlis Pro (Agilent Technologies (2011))'
_computing_data_collection 'CrysAlis Pro (Agilent Technologies (2011))'
_computing_data_reduction 'CrysAlis Pro (Agilent Technologies (2011))'
_computing_molecular_graphics 'Mercury (MacRae et al., 2009)'
_computing_publication_material 'SHELXL-2013 (Sheldrick, 2013)'
_computing_structure_refinement 'SHELXL-2013 (Sheldrick, 2013)'
_computing_structure_solution 'SIR92 (Altomare et al., 1993)'
_diffrn_ambient_temperature 100(1)
_diffrn_detector 'CCD plate'
_diffrn_detector_area_resol_mean 16.1544
_diffrn_detector_type Eos
_diffrn_measured_fraction_theta_full 0.998
_diffrn_measured_fraction_theta_max 0.998
_diffrn_measurement_device 'four-circle diffractometer'
_diffrn_measurement_device_type 'Xcalibur, Eos'
_diffrn_measurement_method \w-scan
_diffrn_radiation_monochromator graphite
_diffrn_radiation_probe x-ray
_diffrn_radiation_type 'Mo K\a'
_diffrn_radiation_wavelength 0.71073
_diffrn_reflns_av_R_equivalents 0.0249
_diffrn_reflns_av_unetI/netI 0.0300
_diffrn_reflns_Laue_measured_fraction_full 0.998
_diffrn_reflns_Laue_measured_fraction_max 0.998
_diffrn_reflns_limit_h_max 16
_diffrn_reflns_limit_h_min -8
_diffrn_reflns_limit_k_max 18
_diffrn_reflns_limit_k_min -19
_diffrn_reflns_limit_l_max 26
_diffrn_reflns_limit_l_min -18
_diffrn_reflns_number 12631
_diffrn_reflns_point_group_measured_fraction_full 0.998
_diffrn_reflns_point_group_measured_fraction_max 0.998
_diffrn_reflns_theta_full 25.000
_diffrn_reflns_theta_max 25.000
_diffrn_reflns_theta_min 3.257
_diffrn_source 'Enhance (Mo) X-ray Source'
_exptl_absorpt_coefficient_mu 0.884
_exptl_absorpt_correction_T_max 1.00000
_exptl_absorpt_correction_T_min 0.82578
_exptl_absorpt_correction_type multi-scan
_exptl_absorpt_process_details
;
CrysAlisPro, Agilent Technologies,
Version 1.171.37.34 (release 22-05-2014 CrysAlis171 .NET)
(compiled May 22 2014,16:03:01)
Empirical absorption correction using spherical harmonics,
 implemented in SCALE3 ABSPACK scaling algorithm.
;
_exptl_crystal_colour violet
_exptl_crystal_density_diffrn 1.499
_exptl_crystal_description block
_exptl_crystal_F_000 2456
_exptl_crystal_size_max 0.35
_exptl_crystal_size_mid 0.3
_exptl_crystal_size_min 0.25
_refine_diff_density_max 0.698
_refine_diff_density_min -0.530
_refine_diff_density_rms 0.087
_refine_ls_extinction_method none
_refine_ls_goodness_of_fit_ref 1.271
_refine_ls_hydrogen_treatment constr
_refine_ls_matrix_type full
_refine_ls_number_parameters 370
_refine_ls_number_reflns 4655
_refine_ls_number_restraints 0
_refine_ls_restrained_S_all 1.271
_refine_ls_R_factor_all 0.0755
_refine_ls_R_factor_gt 0.0535
_refine_ls_shift/su_max 0.000
_refine_ls_shift/su_mean 0.000
_refine_ls_structure_factor_coef Fsqd
_refine_ls_weighting_details 'w=1/[\s^2^(Fo^2^)+(0.0860P)^2^+3.6394P] where P=(Fo^2^+2Fc^2^)/3'
_refine_ls_weighting_scheme calc
_refine_ls_wR_factor_gt 0.1569
_refine_ls_wR_factor_ref 0.1722
_reflns_Friedel_coverage 0.000
_reflns_number_gt 3616
_reflns_number_total 4655
_reflns_threshold_expression 'I > 2\s(I)'
_cod_data_source_file c5nj03601a2.cif
_cod_data_source_block 4
_cod_depositor_comments 'Adding full bibliography for 7055696--7055699.cif.'
_cod_database_code 7055699
_shelx_space_group_comment
;
The symmetry employed for this shelxl refinement is uniquely defined
by the following loop, which should always be used as a source of
symmetry information in preference to the above space-group names.
They are only intended as comments.
;
_shelxl_version_number 2013-4

loop_
_space_group_symop_operation_xyz
'x, y, z'
'-x+1/2, -y+1/2, z+1/2'
'x+1/2, -y+1/2, -z'
'-x, y, -z+1/2'
'-x, -y, -z'
'x-1/2, y-1/2, -z-1/2'
'-x-1/2, y-1/2, z'
'x, -y, z-1/2'

loop_
_atom_site_label
_atom_site_type_symbol
_atom_site_fract_x
_atom_site_fract_y
_atom_site_fract_z
_atom_site_U_iso_or_equiv
_atom_site_adp_type
_atom_site_occupancy
_atom_site_site_symmetry_order
_atom_site_calc_flag
_atom_site_refinement_flags_posn
_atom_site_refinement_flags_adp
_atom_site_refinement_flags_occupancy
_atom_site_disorder_assembly
_atom_site_disorder_group
Cu1 Cu 0.0000 0.15834(4) 0.7500 0.0183(2) Uani 1 2 d S T P . .
Cu2 Cu 0.0000 0.36419(4) 0.7500 0.0185(2) Uani 1 2 d S T P . .
N1A N -0.1321(2) 0.11859(18) 0.77005(13) 0.0208(7) Uani 1 1 d . . . . .
C2A C -0.1584(3) 0.0768(2) 0.81864(16) 0.0265(9) Uani 1 1 d . . . . .
C211 C -0.0817(3) 0.0402(3) 0.85517(17) 0.0332(10) Uani 1 1 d . . . . .
H21A H -0.0621 -0.0107 0.8372 0.050 Uiso 1 1 calc R U . . .
H21B H -0.1049 0.0304 0.8956 0.050 Uiso 1 1 calc R U . . .
H21C H -0.0276 0.0769 0.8567 0.050 Uiso 1 1 calc R U . . .
C3A C -0.2535(3) 0.0679(3) 0.83388(17) 0.0345(10) Uani 1 1 d . . . . .
H3A H -0.2709 0.0390 0.8687 0.041 Uiso 1 1 calc R U . . .
C4A C -0.3217(3) 0.1016(3) 0.79785(18) 0.0348(10) Uani 1 1 d . . . . .
H4A H -0.3866 0.0968 0.8081 0.042 Uiso 1 1 calc R U . . .
C5A C -0.2958(3) 0.1420(3) 0.74721(17) 0.0316(10) Uani 1 1 d . . . . .
H5A H -0.3423 0.1638 0.7213 0.038 Uiso 1 1 calc R U . . .
C6A C -0.2007(3) 0.1503(2) 0.73463(17) 0.0246(9) Uani 1 1 d . . . . .
C7A C -0.1663(3) 0.1934(2) 0.68122(15) 0.0223(8) Uani 1 1 d . . . . .
N8A N -0.0735(2) 0.21187(17) 0.68122(12) 0.0199(7) Uani 1 1 d . . . . .
C9A C -0.0369(3) 0.2504(2) 0.63414(16) 0.0243(8) Uani 1 1 d . . . . .
C10A C -0.0891(3) 0.2693(2) 0.58379(17) 0.0310(10) Uani 1 1 d . . . . .
H10A H -0.0605 0.2937 0.5501 0.037 Uiso 1 1 calc R U . . .
C11A C -0.1849(3) 0.2512(2) 0.58453(18) 0.0339(10) Uani 1 1 d . . . . .
H11A H -0.2233 0.2649 0.5514 0.041 Uiso 1 1 calc R U . . .
C12A C -0.2244(3) 0.2136(2) 0.63295(17) 0.0312(9) Uani 1 1 d . . . . .
H12A H -0.2900 0.2014 0.6337 0.037 Uiso 1 1 calc R U . . .
C13A C 0.0645(3) 0.2714(2) 0.63842(15) 0.0229(8) Uani 1 1 d . . . . .
N14A N 0.0891(2) 0.31471(18) 0.68682(12) 0.0211(7) Uani 1 1 d . . . . .
C15A C 0.1806(3) 0.3360(2) 0.69422(16) 0.0267(9) Uani 1 1 d . . . . .
C16A C 0.2499(3) 0.3132(3) 0.65332(17) 0.0322(10) Uani 1 1 d . . . . .
H16A H 0.3141 0.3280 0.6594 0.039 Uiso 1 1 calc R U . . .
C17A C 0.2241(3) 0.2690(3) 0.60397(18) 0.0350(10) Uani 1 1 d . . . . .
H17A H 0.2706 0.2521 0.5761 0.042 Uiso 1 1 calc R U . . .
C18A C 0.1300(3) 0.2495(2) 0.59534(17) 0.0316(10) Uani 1 1 d . . . . .
H18A H 0.1105 0.2217 0.5605 0.038 Uiso 1 1 calc R U . . .
C19A C 0.2008(3) 0.3845(3) 0.74809(15) 0.0270(9) Uani 1 1 d . . . . .
N20A N 0.1249(2) 0.40960(18) 0.77892(13) 0.0217(7) Uani 1 1 d . . . . .
C21A C 0.1379(3) 0.4560(2) 0.82772(16) 0.0280(9) Uani 1 1 d . . . . .
C212 C 0.0523(3) 0.4828(3) 0.86172(18) 0.0362(10) Uani 1 1 d . . . . .
H21D H -0.0044 0.4734 0.8376 0.054 Uiso 1 1 calc R U . . .
H21E H 0.0576 0.5402 0.8708 0.054 Uiso 1 1 calc R U . . .
H21F H 0.0476 0.4523 0.8989 0.054 Uiso 1 1 calc R U . . .
C22A C 0.2276(3) 0.4773(3) 0.84642(18) 0.0378(11) Uani 1 1 d . . . . .
H22A H 0.2355 0.5097 0.8809 0.045 Uiso 1 1 calc R U . . .
C23A C 0.3048(3) 0.4516(3) 0.81520(19) 0.0478(13) Uani 1 1 d . . . . .
H23A H 0.3667 0.4657 0.8279 0.057 Uiso 1 1 calc R U . . .
C24A C 0.2920(3) 0.4050(3) 0.76486(19) 0.0437(12) Uani 1 1 d . . . . .
H24A H 0.3448 0.3872 0.7422 0.052 Uiso 1 1 calc R U . . .
B1B B 0.5052(3) 0.2220(3) 0.5854(2) 0.0294(11) Uani 1 1 d . . . . .
F1B F 0.53171(19) 0.19099(16) 0.64035(11) 0.0442(7) Uani 1 1 d . . . . .
F2B F 0.58263(19) 0.22071(17) 0.54766(11) 0.0468(7) Uani 1 1 d . . . . .
F3B F 0.4335(2) 0.17423(19) 0.56178(12) 0.0572(8) Uani 1 1 d . . . . .
F4B F 0.4726(2) 0.29950(18) 0.59252(14) 0.0571(8) Uani 1 1 d . . . . .
O1C O 0.5097(5) 0.3574(5) 0.7925(4) 0.062(2) Uani 0.5 1 d . . P A 1
H1C H 0.5172 0.3357 0.8259 0.075 Uiso 0.5 1 calc R U P A 1
C2C C 0.5000 0.2996(5) 0.7500 0.054(2) Uani 1 2 d S T P . .
H2C1 H 0.5136 0.3229 0.7108 0.065 Uiso 0.5 1 d R U P A .
H2C2 H 0.4353 0.2785 0.7504 0.065 Uiso 0.5 1 d R U P . .
H2C3 H 0.5446 0.2559 0.7581 0.065 Uiso 0.5 1 d R U P . .
C1D C 0.2792(3) -0.0124(3) 0.50914(16) 0.0315(9) Uani 1 1 d . . . . .
C11D C 0.3734(3) -0.0342(3) 0.53308(18) 0.0363(10) Uani 1 1 d . . . . .
H11B H 0.4107 0.0146 0.5395 0.055 Uiso 1 1 calc R U . . .
H11C H 0.4061 -0.0691 0.5046 0.055 Uiso 1 1 calc R U . . .
H11D H 0.3657 -0.0626 0.5710 0.055 Uiso 1 1 calc R U . . .
C2D C 0.2120(3) -0.0709(3) 0.49491(17) 0.0367(10) Uani 1 1 d . . . . .
H2D H 0.2272 -0.1258 0.5010 0.044 Uiso 1 1 calc R U . . .
C3D C 0.1241(3) -0.0513(3) 0.47226(18) 0.0368(10) Uani 1 1 d . . . . .
H3D H 0.0797 -0.0923 0.4631 0.044 Uiso 1 1 calc R U . . .
C4D C 0.1012(3) 0.0287(3) 0.46299(18) 0.0355(10) Uani 1 1 d . . . . .
H4D H 0.0410 0.0426 0.4474 0.043 Uiso 1 1 calc R U . . .
C5D C 0.1656(3) 0.0882(3) 0.47636(17) 0.0316(9) Uani 1 1 d . . . . .
H5D H 0.1501 0.1428 0.4694 0.038 Uiso 1 1 calc R U . . .
C6D C 0.2534(3) 0.0681(3) 0.50002(15) 0.0311(10) Uani 1 1 d . . . . .
H6D H 0.2966 0.1096 0.5102 0.037 Uiso 1 1 calc R U . . .

loop_
_atom_site_aniso_label
_atom_site_aniso_U_11
_atom_site_aniso_U_22
_atom_site_aniso_U_33
_atom_site_aniso_U_23
_atom_site_aniso_U_13
_atom_site_aniso_U_12
Cu1 0.0121(4) 0.0291(4) 0.0138(3) 0.000 -0.0015(2) 0.000
Cu2 0.0137(4) 0.0259(4) 0.0160(3) 0.000 -0.0005(2) 0.000
N1A 0.0161(16) 0.0295(17) 0.0168(14) -0.0037(13) -0.0003(13) -0.0034(14)
C2A 0.030(2) 0.027(2) 0.0225(18) -0.0040(16) 0.0029(17) -0.0040(17)
C211 0.034(2) 0.039(2) 0.0267(19) 0.0080(18) 0.0022(18) -0.005(2)
C3A 0.031(2) 0.047(3) 0.0251(19) -0.0057(19) 0.0070(19) -0.011(2)
C4A 0.021(2) 0.045(2) 0.038(2) -0.011(2) 0.0060(19) -0.0076(19)
C5A 0.019(2) 0.041(2) 0.035(2) -0.0123(18) -0.0044(17) 0.0028(19)
C6A 0.018(2) 0.029(2) 0.0270(18) -0.0132(16) -0.0015(17) 0.0009(16)
C7A 0.024(2) 0.0206(17) 0.0227(17) -0.0084(15) -0.0037(16) 0.0037(15)
N8A 0.0218(17) 0.0228(15) 0.0151(13) -0.0049(12) -0.0023(12) 0.0018(13)
C9A 0.032(2) 0.0245(19) 0.0162(18) -0.0039(15) -0.0030(17) 0.0045(16)
C10A 0.043(3) 0.031(2) 0.0192(18) -0.0001(16) -0.0080(18) 0.0028(19)
C11A 0.043(3) 0.028(2) 0.031(2) 0.0018(17) -0.019(2) 0.0054(19)
C12A 0.028(2) 0.029(2) 0.037(2) -0.0056(18) -0.0125(18) 0.0002(18)
C13A 0.027(2) 0.0248(18) 0.0172(17) 0.0024(14) 0.0030(16) 0.0053(16)
N14A 0.0181(16) 0.0275(16) 0.0178(14) 0.0065(13) 0.0017(13) 0.0031(13)
C15A 0.022(2) 0.033(2) 0.0251(19) 0.0146(16) 0.0049(17) 0.0022(17)
C16A 0.021(2) 0.041(2) 0.035(2) 0.0135(19) 0.0110(18) 0.0058(19)
C17A 0.031(2) 0.040(2) 0.034(2) 0.0103(19) 0.0167(19) 0.010(2)
C18A 0.041(3) 0.032(2) 0.0217(19) 0.0035(16) 0.0096(19) 0.0039(19)
C19A 0.019(2) 0.042(2) 0.0202(18) 0.0122(16) -0.0012(15) -0.0041(18)
N20A 0.0202(17) 0.0250(16) 0.0200(15) 0.0074(13) -0.0037(14) -0.0025(13)
C21A 0.034(2) 0.0254(19) 0.0245(18) 0.0085(16) -0.0043(17) -0.0091(18)
C212 0.041(3) 0.037(2) 0.030(2) -0.0072(18) -0.012(2) 0.004(2)
C22A 0.039(3) 0.048(3) 0.027(2) 0.0090(19) -0.0092(19) -0.019(2)
C23A 0.029(3) 0.082(4) 0.032(2) 0.012(2) -0.014(2) -0.019(3)
C24A 0.023(2) 0.081(4) 0.028(2) 0.014(2) -0.0013(19) -0.008(2)
B1B 0.024(3) 0.037(3) 0.028(2) 0.004(2) -0.0016(19) -0.008(2)
F1B 0.0394(15) 0.0580(17) 0.0351(13) 0.0118(12) -0.0057(12) -0.0014(13)
F2B 0.0337(15) 0.0643(18) 0.0423(14) 0.0030(13) 0.0063(12) -0.0076(13)
F3B 0.0412(17) 0.082(2) 0.0486(15) -0.0029(15) -0.0116(13) -0.0238(16)
F4B 0.0563(18) 0.0490(17) 0.0661(19) 0.0118(15) 0.0058(16) 0.0105(15)
O1C 0.057(5) 0.070(5) 0.060(5) -0.001(4) 0.001(4) -0.008(4)
C2C 0.072(6) 0.046(4) 0.045(4) 0.000 -0.008(4) 0.000
C1D 0.033(2) 0.041(2) 0.0210(18) 0.0001(17) -0.0003(17) 0.001(2)
C11D 0.030(2) 0.046(2) 0.033(2) 0.0041(19) -0.0043(19) 0.003(2)
C2D 0.047(3) 0.033(2) 0.030(2) 0.0005(18) 0.000(2) -0.003(2)
C3D 0.032(2) 0.042(2) 0.037(2) 0.000(2) 0.001(2) -0.008(2)
C4D 0.027(2) 0.049(3) 0.031(2) 0.0009(19) 0.0038(18) -0.002(2)
C5D 0.032(2) 0.034(2) 0.030(2) -0.0034(17) 0.0006(19) 0.0047(19)
C6D 0.035(2) 0.032(2) 0.026(2) -0.0018(16) 0.0005(19) -0.0043(18)

loop_
_atom_type_symbol
_atom_type_description
_atom_type_scat_dispersion_real
_atom_type_scat_dispersion_imag
_atom_type_scat_source
C C 0.0033 0.0016 'International Tables Vol C Tables 4.2.6.8 and 6.1.1.4'
H H 0.0000 0.0000 'International Tables Vol C Tables 4.2.6.8 and 6.1.1.4'
N N 0.0061 0.0033 'International Tables Vol C Tables 4.2.6.8 and 6.1.1.4'
F F 0.0171 0.0103 'International Tables Vol C Tables 4.2.6.8 and 6.1.1.4'
Cu Cu 0.3201 1.2651 'International Tables Vol C Tables 4.2.6.8 and 6.1.1.4'
B B 0.0013 0.0007 'International Tables Vol C Tables 4.2.6.8 and 6.1.1.4'
O O 0.0106 0.0060 'International Tables Vol C Tables 4.2.6.8 and 6.1.1.4'

loop_
_geom_angle_atom_site_label_1
_geom_angle_atom_site_label_2
_geom_angle_atom_site_label_3
_geom_angle
_geom_angle_site_symmetry_1
_geom_angle_site_symmetry_3
N1A Cu1 N1A 142.00(18) . 4_556
N1A Cu1 N8A 80.99(12) . .
N1A Cu1 N8A 115.97(11) 4_556 .
N1A Cu1 N8A 115.97(11) . 4_556
N1A Cu1 N8A 80.99(12) 4_556 4_556
N8A Cu1 N8A 128.82(16) . 4_556
N20A Cu2 N20A 136.24(17) 4_556 .
N20A Cu2 N14A 80.62(12) 4_556 4_556
N20A Cu2 N14A 117.38(11) . 4_556
N20A Cu2 N14A 117.38(11) 4_556 .
N20A Cu2 N14A 80.62(12) . .
N14A Cu2 N14A 133.06(17) 4_556 .
C2A N1A C6A 118.5(3) . .
C2A N1A Cu1 127.0(3) . .
C6A N1A Cu1 113.6(2) . .
N1A C2A C3A 121.3(4) . .
N1A C2A C211 117.1(3) . .
C3A C2A C211 121.6(4) . .
C2A C211 H21A 109.5 . .
C2A C211 H21B 109.5 . .
H21A C211 H21B 109.5 . .
C2A C211 H21C 109.5 . .
H21A C211 H21C 109.5 . .
H21B C211 H21C 109.5 . .
C4A C3A C2A 119.2(4) . .
C4A C3A H3A 120.4 . .
C2A C3A H3A 120.4 . .
C5A C4A C3A 119.9(4) . .
C5A C4A H4A 120.0 . .
C3A C4A H4A 120.0 . .
C4A C5A C6A 118.6(4) . .
C4A C5A H5A 120.7 . .
C6A C5A H5A 120.7 . .
N1A C6A C5A 122.4(4) . .
N1A C6A C7A 115.3(3) . .
C5A C6A C7A 122.3(4) . .
N8A C7A C12A 121.1(3) . .
N8A C7A C6A 115.5(3) . .
C12A C7A C6A 123.4(4) . .
C9A N8A C7A 119.0(3) . .
C9A N8A Cu1 127.0(3) . .
C7A N8A Cu1 113.1(2) . .
N8A C9A C10A 123.0(4) . .
N8A C9A C13A 115.9(3) . .
C10A C9A C13A 121.1(3) . .
C9A C10A C11A 117.5(4) . .
C9A C10A H10A 121.3 . .
C11A C10A H10A 121.3 . .
C12A C11A C10A 120.4(4) . .
C12A C11A H11A 119.8 . .
C10A C11A H11A 119.8 . .
C11A C12A C7A 118.9(4) . .
C11A C12A H12A 120.6 . .
C7A C12A H12A 120.6 . .
N14A C13A C18A 121.9(4) . .
N14A C13A C9A 115.4(3) . .
C18A C13A C9A 122.7(3) . .
C13A N14A C15A 119.1(3) . .
C13A N14A Cu2 127.4(3) . .
C15A N14A Cu2 113.2(2) . .
N14A C15A C16A 121.4(4) . .
N14A C15A C19A 115.3(3) . .
C16A C15A C19A 123.3(4) . .
C17A C16A C15A 119.2(4) . .
C17A C16A H16A 120.4 . .
C15A C16A H16A 120.4 . .
C16A C17A C18A 119.5(4) . .
C16A C17A H17A 120.3 . .
C18A C17A H17A 120.3 . .
C17A C18A C13A 118.9(4) . .
C17A C18A H18A 120.6 . .
C13A C18A H18A 120.6 . .
N20A C19A C24A 121.8(4) . .
N20A C19A C15A 115.8(3) . .
C24A C19A C15A 122.3(4) . .
C19A N20A C21A 119.1(3) . .
C19A N20A Cu2 114.5(2) . .
C21A N20A Cu2 126.2(3) . .
N20A C21A C22A 121.1(4) . .
N20A C21A C212 118.2(3) . .
C22A C21A C212 120.7(4) . .
C21A C212 H21D 109.5 . .
C21A C212 H21E 109.5 . .
H21D C212 H21E 109.5 . .
C21A C212 H21F 109.5 . .
H21D C212 H21F 109.5 . .
H21E C212 H21F 109.5 . .
C23A C22A C21A 119.8(4) . .
C23A C22A H22A 120.1 . .
C21A C22A H22A 120.1 . .
C22A C23A C24A 119.4(4) . .
C22A C23A H23A 120.3 . .
C24A C23A H23A 120.3 . .
C23A C24A C19A 118.7(4) . .
C23A C24A H24A 120.6 . .
C19A C24A H24A 120.6 . .
F4B B1B F2B 110.4(4) . .
F4B B1B F1B 109.5(4) . .
F2B B1B F1B 108.9(4) . .
F4B B1B F3B 109.6(4) . .
F2B B1B F3B 109.6(4) . .
F1B B1B F3B 108.8(4) . .
C2C O1C H1C 109.5 . .
O1C C2C H2C1 109.2 . .
O1C C2C H2C2 109.9 . .
H2C1 C2C H2C2 109.5 . .
O1C C2C H2C3 109.4 . .
H2C1 C2C H2C3 109.5 . .
H2C2 C2C H2C3 109.5 . .
C2D C1D C6D 117.1(4) . .
C2D C1D C11D 121.5(4) . .
C6D C1D C11D 121.3(4) . .
C1D C11D H11B 109.5 . .
C1D C11D H11C 109.5 . .
H11B C11D H11C 109.5 . .
C1D C11D H11D 109.5 . .
H11B C11D H11D 109.5 . .
H11C C11D H11D 109.5 . .
C3D C2D C1D 122.1(4) . .
C3D C2D H2D 119.0 . .
C1D C2D H2D 119.0 . .
C2D C3D C4D 119.4(4) . .
C2D C3D H3D 120.3 . .
C4D C3D H3D 120.3 . .
C5D C4D C3D 120.2(4) . .
C5D C4D H4D 119.9 . .
C3D C4D H4D 119.9 . .
C4D C5D C6D 120.1(4) . .
C4D C5D H5D 120.0 . .
C6D C5D H5D 120.0 . .
C5D C6D C1D 121.1(4) . .
C5D C6D H6D 119.5 . .
C1D C6D H6D 119.5 . .

loop_
_geom_bond_atom_site_label_1
_geom_bond_atom_site_label_2
_geom_bond_distance
_geom_bond_site_symmetry_2
Cu1 N1A 2.033(3) .
Cu1 N1A 2.033(3) 4_556
Cu1 N8A 2.064(3) .
Cu1 N8A 2.064(3) 4_556
Cu2 N20A 2.029(3) 4_556
Cu2 N20A 2.029(3) .
Cu2 N14A 2.069(3) 4_556
Cu2 N14A 2.069(3) .
N1A C2A 1.347(5) .
N1A C6A 1.361(5) .
C2A C3A 1.396(6) .
C2A C211 1.491(6) .
C211 H21A 0.9800 .
C211 H21B 0.9800 .
C211 H21C 0.9800 .
C3A C4A 1.379(6) .
C3A H3A 0.9500 .
C4A C5A 1.371(6) .
C4A H4A 0.9500 .
C5A C6A 1.383(6) .
C5A H5A 0.9500 .
C6A C7A 1.479(5) .
C7A N8A 1.350(5) .
C7A C12A 1.401(5) .
N8A C9A 1.340(5) .
C9A C10A 1.387(5) .
C9A C13A 1.479(6) .
C10A C11A 1.388(6) .
C10A H10A 0.9500 .
C11A C12A 1.374(6) .
C11A H11A 0.9500 .
C12A H12A 0.9500 .
C13A N14A 1.350(5) .
C13A C18A 1.388(5) .
N14A C15A 1.353(5) .
C15A C16A 1.396(5) .
C15A C19A 1.482(6) .
C16A C17A 1.379(6) .
C16A H16A 0.9500 .
C17A C18A 1.385(6) .
C17A H17A 0.9500 .
C18A H18A 0.9500 .
C19A N20A 1.343(5) .
C19A C24A 1.388(6) .
N20A C21A 1.353(5) .
C21A C22A 1.383(6) .
C21A C212 1.500(6) .
C212 H21D 0.9800 .
C212 H21E 0.9800 .
C212 H21F 0.9800 .
C22A C23A 1.367(7) .
C22A H22A 0.9500 .
C23A C24A 1.384(7) .
C23A H23A 0.9500 .
C24A H24A 0.9500 .
B1B F4B 1.380(6) .
B1B F2B 1.385(5) .
B1B F1B 1.390(5) .
B1B F3B 1.393(5) .
O1C C2C 1.362(9) .
O1C H1C 0.8400 .
C2C H2C1 0.9800 .
C2C H2C2 0.9800 .
C2C H2C3 0.9800 .
C1D C2D 1.399(6) .
C1D C6D 1.404(6) .
C1D C11D 1.483(6) .
C11D H11B 0.9800 .
C11D H11C 0.9800 .
C11D H11D 0.9800 .
C2D C3D 1.383(6) .
C2D H2D 0.9500 .
C3D C4D 1.387(6) .
C3D H3D 0.9500 .
C4D C5D 1.379(6) .
C4D H4D 0.9500 .
C5D C6D 1.391(6) .
C5D H5D 0.9500 .
C6D H6D 0.9500 .

loop_
_geom_hbond_atom_site_label_D
_geom_hbond_atom_site_label_H
_geom_hbond_atom_site_label_A
_geom_hbond_distance_DH
_geom_hbond_distance_HA
_geom_hbond_distance_DA
_geom_hbond_angle_DHA
_geom_hbond_site_symmetry_A
C211 H21A O1C 0.98 2.53 3.505(9) 178.9 7_655
C12A H12A F1B 0.95 2.53 3.475(5) 171.3 1_455
C212 H21E F1B 0.98 2.55 3.479(5) 158.2 6_567
C24A H24A O1C 0.95 2.26 3.187(9) 165.8 4_656
O1C H1C F4B 0.84 1.93 2.767(9) 171.9 4_656
